data_2011382
loop_
_publ_author_name
'Paix\~ao, J. A.'
'Matos Beja, A.'
'Ramos Silva, M.'
'Martin-Gil, J.'

_publ_section_title
;
 Two anilinium salts: anilinium hydrogenphosphite and anilinium
 hydrogenoxalate hemihydrate
;
_journal_issue 9
_journal_name_full 'Acta Crystallographica Section C'
_journal_page_first 1132
_journal_page_last 1135
_journal_paper_doi 10.1107/S0108270100008015
_journal_volume 56
_journal_year 2000
_chemical_formula_moiety 'C6 H8 N +, H C2 O4 -, 0.5H2 O'
_chemical_formula_sum 'C8 H10 N O4.5'
_chemical_formula_weight 192.17
_chemical_name_systematic
;
  Anilinium hydrogenoxalate monohydrate
;
_space_group_IT_number 15
_symmetry_cell_setting monoclinic
_symmetry_space_group_name_Hall '-C 2yc'
_symmetry_space_group_name_H-M 'C 1 2/c 1'
_audit_creation_method SHELXL-97
_cell_angle_alpha 90.00
_cell_angle_beta 109.340(11)
_cell_angle_gamma 90.00
_cell_formula_units_Z 8
_cell_length_a 23.9825(19)
_cell_length_b 5.7253(14)
_cell_length_c 13.891(2)
_cell_measurement_reflns_used 25
_cell_measurement_temperature 293(2)
_cell_measurement_theta_max 16.26
_cell_measurement_theta_min 11.43
_cell_volume 1799.7(5)
_computing_cell_refinement 'CAD-4 software'
_computing_data_collection 'CAD-4 software (Enraf-Nonius, 1989)'
_computing_data_reduction 'HELENA (Spek, 1997)'
_computing_molecular_graphics 'ORTEPII (Johnson, 1976)'
_computing_publication_material SHELXL97
_computing_structure_refinement 'SHELXL97 (Sheldrick, 1997)'
_computing_structure_solution 'SHELXS97 (Sheldrick, 1997)'
_diffrn_ambient_temperature 293(2)
_diffrn_measured_fraction_theta_full .999
_diffrn_measured_fraction_theta_max .999
_diffrn_measurement_device_type 'Enraf-Nonius CAD-4 diffractometer'
_diffrn_measurement_method 'profile data from \w-2\q scans'
_diffrn_radiation_monochromator graphite
_diffrn_radiation_source 'fine-focus sealed tube'
_diffrn_radiation_type MoK\a
_diffrn_radiation_wavelength .71073
_diffrn_reflns_av_R_equivalents .0050
_diffrn_reflns_av_sigmaI/netI .0084
_diffrn_reflns_limit_h_max 30
_diffrn_reflns_limit_h_min 0
_diffrn_reflns_limit_k_max 7
_diffrn_reflns_limit_k_min 0
_diffrn_reflns_limit_l_max 17
_diffrn_reflns_limit_l_min -18
_diffrn_reflns_number 2189
_diffrn_reflns_theta_full 27.47
_diffrn_reflns_theta_max 27.47
_diffrn_reflns_theta_min 3.03
_diffrn_standards_decay_% 1.7
_diffrn_standards_interval_time 180
_diffrn_standards_number 3
_exptl_absorpt_coefficient_mu .117
_exptl_absorpt_correction_type none
_exptl_crystal_colour white
_exptl_crystal_density_diffrn 1.418
_exptl_crystal_density_method 'not measured'
_exptl_crystal_description prism
_exptl_crystal_F_000 808
_exptl_crystal_size_max .49
_exptl_crystal_size_mid .48
_exptl_crystal_size_min .29
_refine_diff_density_max .305
_refine_diff_density_min -.161
_refine_ls_extinction_coef .0211(14)
_refine_ls_extinction_method 'SHELXL97 (Sheldrick, 1997)'
_refine_ls_goodness_of_fit_ref 1.054
_refine_ls_hydrogen_treatment refall
_refine_ls_matrix_type full
_refine_ls_number_parameters 164
_refine_ls_number_reflns 2062
_refine_ls_number_restraints 0
_refine_ls_restrained_S_all 1.054
_refine_ls_R_factor_all .0451
_refine_ls_R_factor_gt .0341
_refine_ls_shift/su_max <0.001
_refine_ls_shift/su_mean .000
_refine_ls_structure_factor_coef Fsqd
_refine_ls_weighting_details 'calc w = 1/[\s^2^(Fo^2^)+(0.0529P)^2^+0.8427P] where P=(Fo^2^+2Fc^2^)/3'
_refine_ls_weighting_scheme calc
_refine_ls_wR_factor_ref .1007
_reflns_number_gt 1735
_reflns_number_total 2062
_reflns_threshold_expression I>2\s(I)
_cod_data_source_file sk1377.cif
_cod_data_source_block II
_cod_original_sg_symbol_H-M 'C 2/c'
_cod_database_code 2011382
_cod_database_fobs_code 2011382

loop_
_symmetry_equiv_pos_as_xyz
'x, y, z'
'-x, y, -z+1/2'
'x+1/2, y+1/2, z'
'-x+1/2, y+1/2, -z+1/2'
'-x, -y, -z'
'x, -y, z-1/2'
'-x+1/2, -y+1/2, -z'
'x+1/2, -y+1/2, z-1/2'

loop_
_atom_site_label
_atom_site_fract_x
_atom_site_fract_y
_atom_site_fract_z
_atom_site_U_iso_or_equiv
_atom_site_adp_type
_atom_site_calc_flag
_atom_site_refinement_flags
_atom_site_occupancy
_atom_site_disorder_assembly
_atom_site_disorder_group
_atom_site_type_symbol
N1 .07951(5) .24192(19) .23798(8) .0370(3) Uani d . 1 . . N
H1A .0555(8) .109(3) .2298(13) .059(5) Uiso d . 1 . . H
H1B .0739(7) .300(3) .1764(13) .049(4) Uiso d . 1 . . H
H1C .0685(8) .346(3) .2793(14) .060(5) Uiso d . 1 . . H
C1 .14192(5) .1901(2) .28895(8) .0364(3) Uani d . 1 . . C
C2 .15779(7) -.0203(3) .33765(11) .0508(4) Uani d . 1 . . C
H2 .1267(9) -.138(4) .3347(14) .071(5) Uiso d . 1 . . H
C3 .21687(8) -.0640(4) .38763(13) .0672(5) Uani d . 1 . . C
H3 .2272(10) -.219(4) .4185(17) .084(6) Uiso d . 1 . . H
C4 .25867(8) .1007(4) .38970(13) .0691(5) Uani d . 1 . . C
H4 .2986(9) .073(4) .4193(15) .082(6) Uiso d . 1 . . H
C5 .24243(8) .3083(4) .33934(15) .0664(5) Uani d . 1 . . C
H5 .2717(10) .419(4) .3392(16) .082(6) Uiso d . 1 . . H
C6 .18346(7) .3548(3) .28811(12) .0513(4) Uani d . 1 . . C
H6 .1705(8) .497(4) .2534(14) .064(5) Uiso d . 1 . . H
O1 .06771(5) .68721(14) .53305(7) .0458(3) Uani d . 1 . . O
O2 .05456(5) .53471(16) .38059(6) .0467(3) Uani d . 1 . . O
O3 .08251(5) .25105(17) .61327(6) .0516(3) Uani d . 1 . . O
O4 .06044(5) .10789(15) .45603(7) .0491(3) Uani d . 1 . . O
H4A .0644(9) -.024(4) .4854(17) .075(6) Uiso d . 1 . . H
C7 .06364(5) .52080(18) .47337(8) .0298(2) Uani d . 1 . . C
C8 .07027(5) .27599(18) .52312(8) .0298(2) Uani d . 1 . . C
O5 .0000 .8901(2) .2500 .0375(3) Uani d S 1 . . O
H5A .0159(8) .793(3) .3006(13) .062(5) Uiso d . 1 . . H

loop_
_atom_site_aniso_label
_atom_site_aniso_U_11
_atom_site_aniso_U_22
_atom_site_aniso_U_33
_atom_site_aniso_U_12
_atom_site_aniso_U_13
_atom_site_aniso_U_23
N1 .0476(6) .0319(5) .0335(5) .0014(4) .0159(4) -.0002(4)
C1 .0469(6) .0353(6) .0288(5) .0029(5) .0150(5) -.0023(4)
C2 .0635(9) .0417(8) .0435(7) .0034(7) .0127(6) .0062(6)
C3 .0753(11) .0614(10) .0525(9) .0187(9) .0046(8) .0092(8)
C4 .0523(9) .0878(14) .0563(9) .0158(9) .0035(7) -.0061(9)
C5 .0517(9) .0755(12) .0721(11) -.0089(9) .0209(8) -.0064(9)
C6 .0546(8) .0444(8) .0575(8) -.0014(6) .0220(7) .0041(7)
O1 .0810(7) .0201(4) .0366(5) .0011(4) .0200(4) -.0021(3)
O2 .0838(7) .0285(4) .0316(4) .0133(4) .0243(4) .0062(3)
O3 .0875(7) .0334(5) .0283(5) -.0027(5) .0117(4) .0043(3)
O4 .0934(8) .0192(4) .0356(5) .0014(4) .0227(5) -.0006(3)
C7 .0402(6) .0202(5) .0302(5) .0031(4) .0133(4) .0018(4)
C8 .0394(6) .0209(5) .0291(5) .0006(4) .0114(4) .0007(4)
O5 .0548(7) .0255(6) .0291(6) .000 .0099(5) .000

loop_
_atom_type_symbol
_atom_type_description
_atom_type_scat_dispersion_real
_atom_type_scat_dispersion_imag
_atom_type_scat_source
C C .0033 .0016 'International Tables Vol C Tables 4.2.6.8 and 6.1.1.4'
H H .0000 .0000 'International Tables Vol C Tables 4.2.6.8 and 6.1.1.4'
N N .0061 .0033 'International Tables Vol C Tables 4.2.6.8 and 6.1.1.4'
O O .0106 .0060 'International Tables Vol C Tables 4.2.6.8 and 6.1.1.4'

loop_
_geom_angle_atom_site_label_1
_geom_angle_atom_site_label_2
_geom_angle_atom_site_label_3
_geom_angle
C1 N1 H1A 112.4(11)
C1 N1 H1B 110.5(10)
H1A N1 H1B 107.4(15)
C1 N1 H1C 106.7(11)
H1A N1 H1C 108.2(15)
H1B N1 H1C 111.7(15)
C2 C1 C6 121.53(13)
C2 C1 N1 119.35(12)
C6 C1 N1 119.11(12)
C1 C2 C3 118.58(16)
C1 C2 H2 119.5(12)
C3 C2 H2 121.9(12)
C4 C3 C2 120.58(17)
C4 C3 H3 122.5(13)
C2 C3 H3 116.9(13)
C5 C4 C3 120.32(16)
C5 C4 H4 117.0(15)
C3 C4 H4 122.5(15)
C4 C5 C6 119.99(17)
C4 C5 H5 119.8(14)
C6 C5 H5 120.2(14)
C1 C6 C5 118.96(16)
C1 C6 H6 118.5(11)
C5 C6 H6 122.5(11)
C8 O4 H4A 110.4(15)
O2 C7 O1 126.34(10)
O2 C7 C8 118.71(9)
O1 C7 C8 114.95(9)
O3 C8 O4 125.65(11)
O3 C8 C7 121.93(10)
O4 C8 C7 112.41(9)

loop_
_geom_bond_atom_site_label_1
_geom_bond_atom_site_label_2
_geom_bond_site_symmetry_2
_geom_bond_distance
_geom_bond_publ_flag
N1 C1 . 1.4587(16) ?
N1 H1A . .939(19) ?
N1 H1B . .886(17) ?
N1 H1C . .926(19) ?
C1 C2 . 1.3725(19) ?
C1 C6 . 1.375(2) ?
C2 C3 . 1.379(2) ?
C2 H2 . 1.00(2) ?
C3 C4 . 1.369(3) ?
C3 H3 . .98(2) ?
C4 C5 . 1.369(3) ?
C4 H4 . .92(2) ?
C5 C6 . 1.382(2) ?
C5 H5 . .95(2) ?
C6 H6 . .94(2) ?
O1 C7 . 1.2453(14) yes
O2 C7 . 1.2365(14) yes
O3 C8 . 1.1963(14) yes
O4 C8 . 1.3057(14) yes
O4 H4A . .85(2) ?
C7 C8 . 1.5475(15) yes
O5 H5A . .877(18) ?

loop_
_geom_hbond_atom_site_label_D
_geom_hbond_atom_site_label_H
_geom_hbond_atom_site_label_A
_geom_hbond_site_symmetry_A
_geom_hbond_distance_DH
_geom_hbond_distance_HA
_geom_hbond_distance_DA
_geom_hbond_angle_DHA
N1 H1A O5 1_545 .939(19) 1.915(19) 2.8163(15) 160.1(16)
N1 H1B O1 6_565 .886(17) 1.949(17) 2.7955(15) 159.3(15)
N1 H1C O2 . .926(19) 1.89(2) 2.8067(14) 171.2(17)
O4 H4A O1 1_545 .85(2) 1.77(2) 2.6177(14) 173(2)
O5 H5A O2 . .877(18) 1.898(19) 2.7516(13) 163.8(17)

loop_
_geom_torsion_atom_site_label_1
_geom_torsion_atom_site_label_2
_geom_torsion_atom_site_label_3
_geom_torsion_atom_site_label_4
_geom_torsion
_geom_torsion_publ_flag
C6 C1 C2 C3 .8(2) ?
N1 C1 C2 C3 -178.38(13) yes
C1 C2 C3 C4 .9(3) ?
C2 C3 C4 C5 -2.1(3) ?
C3 C4 C5 C6 1.5(3) ?
C2 C1 C6 C5 -1.3(2) ?
N1 C1 C6 C5 177.89(13) ?
C4 C5 C6 C1 .1(3) ?
O2 C7 C8 O3 175.55(12) ?
O1 C7 C8 O3 -5.00(17) yes
O2 C7 C8 O4 -5.16(15) yes
O1 C7 C8 O4 174.29(11) ?

loop_
_cod_related_entry_id
_cod_related_entry_database
_cod_related_entry_code
1 ChemSpider 21135549
